data_7026754
loop_
_publ_author_name
'Zo\'n, Jerzy'
'Kong, Deyuan'
'Gagnon, Kevin'
'Perry, Houston'
'Holliness, LeAnthony'
'Clearfield, Abraham'

_publ_section_title
;
 Supramolecular networks of polymethylphosphonic acid groups bonded to
 aromatic platforms: biphenyldiyl-2,2'-bis(methylphosphonic acid) and
 benzenetriyl-1,3,5-tris(methylphosphonic acid).
;
_journal_issue 45
_journal_name_full 'Dalton transactions (Cambridge, England : 2003)'
_journal_page_first 11008
_journal_page_last 11018
_journal_paper_doi 10.1039/c0dt00676a
_journal_volume 39
_journal_year 2010
_chemical_formula_moiety 'C14 H16 Cu O7 P2, 2(H2 O)'
_chemical_formula_sum 'C14 H20 Cu O9 P2'
_chemical_formula_weight 457.78
_chemical_name_systematic
;
?
;
_space_group_IT_number 14
_symmetry_cell_setting monoclinic
_symmetry_space_group_name_Hall '-P 2ybc'
_symmetry_space_group_name_H-M 'P 1 21/c 1'
_atom_sites_solution_hydrogens geom
_atom_sites_solution_primary direct
_atom_sites_solution_secondary difmap
_audit_creation_method SHELXL-97
_cell_angle_alpha 90.00
_cell_angle_beta 99.392(9)
_cell_angle_gamma 90.00
_cell_formula_units_Z 4
_cell_length_a 13.786(3)
_cell_length_b 16.340(3)
_cell_length_c 7.7517(16)
_cell_measurement_reflns_used 3609
_cell_measurement_temperature 110(2)
_cell_measurement_theta_max 28.085
_cell_measurement_theta_min 2.493
_cell_volume 1722.8(6)
_computing_cell_refinement 'Bruker SAINT v7.34a'
_computing_data_collection 'Bruker APEX 2'
_computing_data_reduction 'Bruker SAINT v7.34a'
_computing_molecular_graphics 'Bruker SHELXTL'
_computing_publication_material 'Bruker SHELXTL'
_computing_structure_refinement 'SHELXL-97 (Sheldrick, 2008)'
_computing_structure_solution 'SHELXS-97 (Sheldrick, 2008)'
_diffrn_ambient_temperature 110(2)
_diffrn_measured_fraction_theta_full 0.997
_diffrn_measured_fraction_theta_max 0.997
_diffrn_measurement_device_type 'CCD area detector'
_diffrn_measurement_method 'phi and omega scans'
_diffrn_radiation_monochromator graphite
_diffrn_radiation_source 'fine-focus sealed tube'
_diffrn_radiation_type MoK\a
_diffrn_radiation_wavelength 0.71073
_diffrn_reflns_av_R_equivalents 0.0403
_diffrn_reflns_av_sigmaI/netI 0.0379
_diffrn_reflns_limit_h_max 16
_diffrn_reflns_limit_h_min -16
_diffrn_reflns_limit_k_max 14
_diffrn_reflns_limit_k_min -19
_diffrn_reflns_limit_l_max 9
_diffrn_reflns_limit_l_min -9
_diffrn_reflns_number 11657
_diffrn_reflns_theta_full 25.00
_diffrn_reflns_theta_max 25.00
_diffrn_reflns_theta_min 1.95
_exptl_absorpt_coefficient_mu 1.501
_exptl_absorpt_correction_T_max 0.9563
_exptl_absorpt_correction_T_min 0.8644
_exptl_absorpt_correction_type multi-scan
_exptl_absorpt_process_details 'SADABS 2008/1 Bruker AXS Madison WI USA'
_exptl_crystal_colour blue
_exptl_crystal_density_diffrn 1.765
_exptl_crystal_density_method 'not measured'
_exptl_crystal_description block
_exptl_crystal_F_000 940
_exptl_crystal_size_max 0.10
_exptl_crystal_size_mid 0.05
_exptl_crystal_size_min 0.03
_refine_diff_density_max 0.422
_refine_diff_density_min -0.453
_refine_diff_density_rms 0.080
_refine_ls_extinction_method none
_refine_ls_goodness_of_fit_ref 1.029
_refine_ls_hydrogen_treatment mixed
_refine_ls_matrix_type full
_refine_ls_number_parameters 262
_refine_ls_number_reflns 3030
_refine_ls_number_restraints 9
_refine_ls_restrained_S_all 1.028
_refine_ls_R_factor_all 0.0451
_refine_ls_R_factor_gt 0.0320
_refine_ls_shift/su_max 0.001
_refine_ls_shift/su_mean 0.000
_refine_ls_structure_factor_coef Fsqd
_refine_ls_weighting_details 'calc w=1/[\s^2^(Fo^2^)+(0.0404P)^2^+1.4849P] where P=(Fo^2^+2Fc^2^)/3'
_refine_ls_weighting_scheme calc
_refine_ls_wR_factor_gt 0.0772
_refine_ls_wR_factor_ref 0.0844
_reflns_number_gt 2423
_reflns_number_total 3030
_reflns_threshold_expression >2sigma(I)
_cod_data_source_file c0dt00676a.txt
_cod_data_source_block cubdp
_cod_original_sg_symbol_H-M P2(1)/c
_cod_database_code 7026754

loop_
_symmetry_equiv_pos_as_xyz
'x, y, z'
'-x, y+1/2, -z+1/2'
'-x, -y, -z'
'x, -y-1/2, z-1/2'

loop_
_atom_site_label
_atom_site_type_symbol
_atom_site_fract_x
_atom_site_fract_y
_atom_site_fract_z
_atom_site_U_iso_or_equiv
_atom_site_adp_type
_atom_site_occupancy
_atom_site_symmetry_multiplicity
_atom_site_calc_flag
_atom_site_refinement_flags
O1W O 0.92386(18) 0.74446(16) 0.9708(4) 0.0423(7) Uani 1 1 d D
H2WA H 0.868(3) 0.3879(15) 0.750(3) 0.051 Uiso 1 1 d D
H4A H 0.856(2) -0.180(2) 1.342(4) 0.051 Uiso 1 1 d D
O3W O 0.9221(2) -0.09054(16) 0.6831(3) 0.0345(6) Uani 1 1 d D
O6 O 0.87964(15) 0.00030(13) 1.3206(3) 0.0200(5) Uani 1 1 d .
O3 O 0.88777(14) 0.05828(13) 0.8724(3) 0.0212(5) Uani 1 1 d .
O5 O 0.90983(14) -0.08338(13) 1.0589(2) 0.0180(5) Uani 1 1 d .
O4 O 0.81045(15) -0.14515(14) 1.2702(3) 0.0235(5) Uani 1 1 d D
P2 P 0.84014(5) -0.06406(5) 1.18681(9) 0.01479(19) Uani 1 1 d .
C13 C 0.7232(2) -0.02805(19) 1.0722(4) 0.0175(6) Uani 1 1 d .
H13A H 0.6724 -0.0391 1.1459 0.021 Uiso 1 1 calc R
H13B H 0.7271 0.0320 1.0584 0.021 Uiso 1 1 calc R
C12 C 0.68976(19) -0.06569(19) 0.8931(4) 0.0163(6) Uani 1 1 d .
C11 C 0.7014(2) -0.14911(19) 0.8655(4) 0.0198(7) Uani 1 1 d .
H11 H 0.7295 -0.1827 0.9608 0.024 Uiso 1 1 calc R
C10 C 0.6732(2) -0.1844(2) 0.7026(4) 0.0231(7) Uani 1 1 d .
H10 H 0.6818 -0.2414 0.6868 0.028 Uiso 1 1 calc R
Cu1 Cu 1.0000 0.0000 0.5000 0.01509(14) Uani 1 2 d S
Cu2 Cu 1.0000 0.0000 1.0000 0.01699(15) Uani 1 2 d S
P1 P 0.88219(5) 0.11769(5) 0.72023(9) 0.01513(19) Uani 1 1 d .
O1 O 0.95323(14) 0.10309(13) 0.5938(2) 0.0170(5) Uani 1 1 d .
C14 C 0.7593(2) 0.1160(2) 0.5983(4) 0.0186(7) Uani 1 1 d .
H14A H 0.7555 0.1564 0.5023 0.022 Uiso 1 1 calc R
H14B H 0.7473 0.0613 0.5442 0.022 Uiso 1 1 calc R
O2 O 0.89821(15) 0.20421(14) 0.8072(3) 0.0224(5) Uani 1 1 d D
C2 C 0.6266(2) 0.0714(2) 0.7736(4) 0.0183(7) Uani 1 1 d .
C8 C 0.6191(2) -0.0535(2) 0.5879(4) 0.0238(7) Uani 1 1 d .
H8 H 0.5903 -0.0207 0.4918 0.029 Uiso 1 1 calc R
C4 C 0.5261(2) 0.1741(2) 0.8881(4) 0.0253(8) Uani 1 1 d .
H4 H 0.4747 0.1873 0.9512 0.030 Uiso 1 1 calc R
C1 C 0.6777(2) 0.1342(2) 0.7021(4) 0.0179(7) Uani 1 1 d .
C5 C 0.5772(2) 0.2356(2) 0.8172(4) 0.0244(7) Uani 1 1 d .
H5 H 0.5604 0.2913 0.8315 0.029 Uiso 1 1 calc R
C7 C 0.6473(2) -0.01700(19) 0.7513(4) 0.0188(7) Uani 1 1 d .
C3 C 0.5512(2) 0.0937(2) 0.8654(4) 0.0222(7) Uani 1 1 d .
H3 H 0.5160 0.0519 0.9139 0.027 Uiso 1 1 calc R
C6 C 0.6521(2) 0.2158(2) 0.7262(4) 0.0211(7) Uani 1 1 d .
H6 H 0.6868 0.2584 0.6792 0.025 Uiso 1 1 calc R
C9 C 0.6322(2) -0.1360(2) 0.5629(4) 0.0268(8) Uani 1 1 d .
H9A H 0.6132 -0.1596 0.4505 0.032 Uiso 1 1 calc R
O2W O 0.84751(18) 0.34223(14) 0.6724(3) 0.0296(6) Uani 1 1 d D
H1WB H 0.913(2) 0.8021(8) 0.989(4) 0.036 Uiso 1 1 d D
H1WA H 0.9931(10) 0.7327(17) 0.981(4) 0.036 Uiso 1 1 d D
H2WB H 0.867(2) 0.3511(18) 0.560(2) 0.036 Uiso 1 1 d D
H2A H 0.880(3) 0.2530(13) 0.741(4) 0.036 Uiso 1 1 d D
H3WB H 0.912(3) -0.1459(10) 0.641(4) 0.036 Uiso 1 1 d D
H3WA H 0.872(3) -0.087(2) 0.726(5) 0.036 Uiso 1 1 d .

loop_
_atom_site_aniso_label
_atom_site_aniso_U_11
_atom_site_aniso_U_22
_atom_site_aniso_U_33
_atom_site_aniso_U_23
_atom_site_aniso_U_13
_atom_site_aniso_U_12
O1W 0.0268(13) 0.0329(17) 0.0634(18) -0.0241(14) -0.0045(13) 0.0053(11)
O3W 0.0466(16) 0.0286(15) 0.0322(14) -0.0031(11) 0.0185(12) -0.0059(13)
O6 0.0192(11) 0.0201(13) 0.0185(10) -0.0046(9) -0.0041(9) 0.0014(9)
O3 0.0186(11) 0.0245(13) 0.0210(10) 0.0083(9) 0.0050(8) 0.0049(9)
O5 0.0188(10) 0.0190(12) 0.0159(10) 0.0005(9) 0.0016(8) -0.0003(9)
O4 0.0251(12) 0.0200(13) 0.0247(11) 0.0076(10) 0.0015(9) -0.0035(10)
P2 0.0149(4) 0.0150(4) 0.0137(4) 0.0004(3) 0.0000(3) -0.0014(3)
C13 0.0156(14) 0.0162(17) 0.0194(15) 0.0014(13) -0.0011(12) 0.0009(13)
C12 0.0091(13) 0.0214(18) 0.0174(14) 0.0005(13) -0.0011(11) -0.0024(12)
C11 0.0175(15) 0.0173(18) 0.0232(15) 0.0021(13) -0.0004(12) -0.0020(13)
C10 0.0236(17) 0.0158(18) 0.0287(17) -0.0054(14) 0.0007(13) -0.0021(13)
Cu1 0.0144(3) 0.0172(3) 0.0127(2) -0.0029(2) -0.00055(19) 0.0018(2)
Cu2 0.0155(3) 0.0193(3) 0.0166(3) 0.0051(2) 0.0041(2) 0.0036(2)
P1 0.0152(4) 0.0159(4) 0.0142(4) 0.0008(3) 0.0023(3) 0.0014(3)
O1 0.0166(10) 0.0192(12) 0.0157(10) -0.0006(9) 0.0044(8) -0.0002(9)
C14 0.0167(15) 0.0218(19) 0.0171(14) 0.0022(13) 0.0024(12) 0.0006(13)
O2 0.0259(12) 0.0177(13) 0.0223(11) -0.0039(10) 0.0004(9) 0.0020(10)
C2 0.0149(14) 0.0221(18) 0.0155(14) 0.0019(13) -0.0040(11) 0.0010(13)
C8 0.0225(16) 0.029(2) 0.0170(15) 0.0025(14) -0.0047(12) 0.0020(14)
C4 0.0208(16) 0.033(2) 0.0223(16) 0.0020(15) 0.0055(13) 0.0085(14)
C1 0.0130(14) 0.0247(19) 0.0140(14) 0.0018(13) -0.0036(11) 0.0010(13)
C5 0.0256(17) 0.0228(19) 0.0233(16) -0.0009(14) -0.0001(13) 0.0076(14)
C7 0.0136(15) 0.0198(18) 0.0222(15) 0.0012(13) 0.0010(12) -0.0009(12)
C3 0.0189(16) 0.026(2) 0.0219(15) 0.0068(14) 0.0033(13) 0.0012(14)
C6 0.0214(16) 0.0199(18) 0.0213(16) 0.0053(14) 0.0010(13) 0.0016(14)
C9 0.0280(18) 0.029(2) 0.0211(16) -0.0074(14) -0.0020(14) -0.0018(15)
O2W 0.0452(15) 0.0222(14) 0.0227(12) 0.0014(10) 0.0093(11) -0.0030(11)

loop_
_atom_type_symbol
_atom_type_description
_atom_type_scat_dispersion_real
_atom_type_scat_dispersion_imag
_atom_type_scat_source
C C 0.0033 0.0016 'International Tables Vol C Tables 4.2.6.8 and 6.1.1.4'
H H 0.0000 0.0000 'International Tables Vol C Tables 4.2.6.8 and 6.1.1.4'
O O 0.0106 0.0060 'International Tables Vol C Tables 4.2.6.8 and 6.1.1.4'
P P 0.1023 0.0942 'International Tables Vol C Tables 4.2.6.8 and 6.1.1.4'
Cu Cu 0.3201 1.2651 'International Tables Vol C Tables 4.2.6.8 and 6.1.1.4'

loop_
_geom_angle_atom_site_label_1
_geom_angle_atom_site_label_2
_geom_angle_atom_site_label_3
_geom_angle
_geom_angle_site_symmetry_1
_geom_angle_site_symmetry_3
H1WB O1W H1WA 110.8(15) . .
Cu1 O3W H3WB 116(2) . .
Cu1 O3W H3WA 134(3) . .
H3WB O3W H3WA 96(3) . .
P2 O6 Cu1 130.13(13) . 1_556
P1 O3 Cu2 130.02(12) . .
P2 O5 Cu2 120.16(12) . .
P2 O4 H4A 124(2) . .
O6 P2 O5 113.29(12) . .
O6 P2 O4 113.32(12) . .
O5 P2 O4 109.30(12) . .
O6 P2 C13 107.61(13) . .
O5 P2 C13 110.79(12) . .
O4 P2 C13 101.95(13) . .
C12 C13 P2 115.5(2) . .
C12 C13 H13A 108.4 . .
P2 C13 H13A 108.4 . .
C12 C13 H13B 108.4 . .
P2 C13 H13B 108.4 . .
H13A C13 H13B 107.5 . .
C11 C12 C7 118.5(3) . .
C11 C12 C13 120.7(3) . .
C7 C12 C13 120.7(3) . .
C10 C11 C12 121.6(3) . .
C10 C11 H11 119.2 . .
C12 C11 H11 119.2 . .
C9 C10 C11 119.6(3) . .
C9 C10 H10 120.2 . .
C11 C10 H10 120.2 . .
O6 Cu1 O6 180.0 3_757 1_554
O6 Cu1 O1 88.28(8) 3_757 3_756
O6 Cu1 O1 91.72(8) 1_554 3_756
O6 Cu1 O1 91.72(8) 3_757 .
O6 Cu1 O1 88.28(8) 1_554 .
O1 Cu1 O1 180.00(10) 3_756 .
O6 Cu1 O3W 90.70(9) 3_757 3_756
O6 Cu1 O3W 89.30(9) 1_554 3_756
O1 Cu1 O3W 95.88(8) 3_756 3_756
O1 Cu1 O3W 84.12(8) . 3_756
O6 Cu1 O3W 89.30(9) 3_757 .
O6 Cu1 O3W 90.70(9) 1_554 .
O1 Cu1 O3W 84.12(8) 3_756 .
O1 Cu1 O3W 95.88(8) . .
O3W Cu1 O3W 180.00(10) 3_756 .
O3 Cu2 O3 180.0 3_757 .
O3 Cu2 O5 88.66(9) 3_757 3_757
O3 Cu2 O5 91.34(9) . 3_757
O3 Cu2 O5 91.34(9) 3_757 .
O3 Cu2 O5 88.66(9) . .
O5 Cu2 O5 180.00(12) 3_757 .
O1 P1 O3 116.48(12) . .
O1 P1 O2 111.12(12) . .
O3 P1 O2 104.88(12) . .
O1 P1 C14 108.08(12) . .
O3 P1 C14 108.77(13) . .
O2 P1 C14 107.11(13) . .
P1 O1 Cu1 130.88(13) . .
C1 C14 P1 115.79(19) . .
C1 C14 H14A 108.3 . .
P1 C14 H14A 108.3 . .
C1 C14 H14B 108.3 . .
P1 C14 H14B 108.3 . .
H14A C14 H14B 107.4 . .
P1 O2 H2A 121(2) . .
C3 C2 C1 118.1(3) . .
C3 C2 C7 119.0(3) . .
C1 C2 C7 122.9(3) . .
C9 C8 C7 121.4(3) . .
C9 C8 H8 119.3 . .
C7 C8 H8 119.3 . .
C3 C4 C5 119.1(3) . .
C3 C4 H4 120.5 . .
C5 C4 H4 120.5 . .
C6 C1 C2 119.2(3) . .
C6 C1 C14 118.9(3) . .
C2 C1 C14 121.9(3) . .
C6 C5 C4 120.1(3) . .
C6 C5 H5 119.9 . .
C4 C5 H5 119.9 . .
C8 C7 C12 119.1(3) . .
C8 C7 C2 119.3(3) . .
C12 C7 C2 121.5(3) . .
C4 C3 C2 122.4(3) . .
C4 C3 H3 118.8 . .
C2 C3 H3 118.8 . .
C5 C6 C1 121.1(3) . .
C5 C6 H6 119.4 . .
C1 C6 H6 119.4 . .
C8 C9 C10 119.7(3) . .
C8 C9 H9A 120.2 . .
C10 C9 H9A 120.2 . .
H2WA O2W H2WB 110.3(15) . .

loop_
_geom_bond_atom_site_label_1
_geom_bond_atom_site_label_2
_geom_bond_distance
_geom_bond_site_symmetry_2
O1W H1WB 0.967(10) .
O1W H1WA 0.964(10) .
O3W Cu1 2.419(2) .
O3W H3WB 0.963(10) .
O3W H3WA 0.81(4) .
O6 P2 1.514(2) .
O6 Cu1 1.984(2) 1_556
O3 P1 1.520(2) .
O3 Cu2 1.944(2) .
O5 P2 1.522(2) .
O5 Cu2 1.948(2) .
O4 P2 1.558(2) .
O4 H4A 0.960(10) .
P2 C13 1.808(3) .
C13 C12 1.520(4) .
C13 H13A 0.9900 .
C13 H13B 0.9900 .
C12 C11 1.393(4) .
C12 C7 1.405(4) .
C11 C10 1.385(4) .
C11 H11 0.9500 .
C10 C9 1.384(5) .
C10 H10 0.9500 .
Cu1 O6 1.984(2) 3_757
Cu1 O6 1.984(2) 1_554
Cu1 O1 1.984(2) 3_756
Cu1 O1 1.984(2) .
Cu1 O3W 2.419(2) 3_756
Cu2 O3 1.944(2) 3_757
Cu2 O5 1.948(2) 3_757
P1 O1 1.513(2) .
P1 O2 1.566(2) .
P1 C14 1.800(3) .
C14 C1 1.516(4) .
C14 H14A 0.9900 .
C14 H14B 0.9900 .
O2 H2A 0.961(10) .
C2 C3 1.401(4) .
C2 C1 1.409(4) .
C2 C7 1.488(4) .
C8 C9 1.378(5) .
C8 C7 1.397(4) .
C8 H8 0.9500 .
C4 C3 1.376(5) .
C4 C5 1.391(5) .
C4 H4 0.9500 .
C1 C6 1.400(4) .
C5 C6 1.381(4) .
C5 H5 0.9500 .
C3 H3 0.9500 .
C6 H6 0.9500 .
C9 H9A 0.9500 .
O2W H2WA 0.971(10) .
O2W H2WB 0.965(10) .

loop_
_geom_hbond_atom_site_label_D
_geom_hbond_atom_site_label_H
_geom_hbond_atom_site_label_A
_geom_hbond_distance_DH
_geom_hbond_distance_HA
_geom_hbond_distance_DA
_geom_hbond_angle_DHA
_geom_hbond_site_symmetry_A
O2W H2WA O6 0.971(10) 1.906(18) 2.823(3) 156(3) 4_565
O4 H4A O1W 0.960(10) 1.632(12) 2.589(3) 173(4) 4_566
O1W H1WB O5 0.967(10) 1.951(12) 2.909(3) 170(3) 1_565
O1W H1WA O2 0.964(10) 2.28(3) 2.882(3) 120(2) 3_767
O1W H1WA O1 0.964(10) 2.35(2) 2.955(3) 120(2) 2_756
O2W H2WB O3 0.965(10) 2.13(2) 2.963(3) 144(2) 4_565
O2W H2WB O2 0.965(10) 2.261(17) 3.119(3) 148(2) 4_565
O2 H2A O2W 0.961(10) 1.590(13) 2.535(3) 167(3) .
O3W H3WB O1W 0.963(10) 2.107(18) 3.008(4) 155(3) 4_565
O3W H3WA O5 0.81(4) 2.55(4) 2.948(3) 112(3) .
